data_2215864
loop_
_publ_author_name
'Hu, Yue-hua'
'Li, Yi-Zhi'
'Zhang, Rui-Long'
'Wu, Jie-Ying'

_publ_section_title
<i>catena</i>-Poly[[triaquacobalt(II)]-\m-5-hydroxybenzene-1,3-dicarboxylato-\k<i>O</i>^1^:<i>O</i>^3^]
_journal_coeditor_code CV2314
_journal_issue 11
_journal_name_full 'Acta Crystallographica Section E'
_journal_page_first m2721
_journal_page_last m2721
_journal_paper_doi 10.1107/S1600536807049288
_journal_volume 63
_journal_year 2007
_chemical_formula_iupac '[Co (C8 H4 O5) (H2 O)3]'
_chemical_formula_moiety 'C8 H10 Co O8'
_chemical_formula_sum 'C8 H10 Co O8'
_chemical_formula_weight 293.09
_chemical_name_systematic
;
catena-Poly[[triaquacobalt(II)]-\m-5-hydroxybenzene-1,3-dicarboxylato-
\kO^1^:O^3^]
;
_space_group_IT_number 56
_symmetry_cell_setting orthorhombic
_symmetry_space_group_name_Hall '-P 2ab 2ac'
_symmetry_space_group_name_H-M 'P c c n'
_atom_sites_solution_hydrogens geom
_atom_sites_solution_primary direct
_atom_sites_solution_secondary difmap
_audit_creation_method SHELXL-97
_cell_angle_alpha 90.00
_cell_angle_beta 90.00
_cell_angle_gamma 90.00
_cell_formula_units_Z 8
_cell_length_a 18.102(4)
_cell_length_b 7.4538(19)
_cell_length_c 15.089(4)
_cell_measurement_reflns_used 882
_cell_measurement_temperature 293(2)
_cell_measurement_theta_max 27.78
_cell_measurement_theta_min 3.79
_cell_volume 2035.9(9)
_computing_cell_refinement 'SAINT (Bruker, 1997)'
_computing_data_collection 'SMART (Bruker, 1997)'
_computing_data_reduction 'SAINT (Bruker, 1997)'
_computing_molecular_graphics 'SHELXTL (Sheldrick, 1997b)'
_computing_publication_material 'SHELXTL (Sheldrick, 1997b)'
_computing_structure_refinement 'SHELXL97 (Sheldrick, 1997a)'
_computing_structure_solution 'SHELXS97 (Sheldrick, 1997a)'
_diffrn_ambient_temperature 293(2)
_diffrn_measured_fraction_theta_full 1.000
_diffrn_measured_fraction_theta_max 1.000
_diffrn_measurement_device_type 'Bruker SMART APEX CCD area-detector'
_diffrn_measurement_method '\f and \w'
_diffrn_radiation_monochromator graphite
_diffrn_radiation_source 'fine-focus sealed tube'
_diffrn_radiation_type MoK\a
_diffrn_radiation_wavelength 0.71073
_diffrn_reflns_av_R_equivalents 0.0608
_diffrn_reflns_av_sigmaI/netI 0.0556
_diffrn_reflns_limit_h_max 22
_diffrn_reflns_limit_h_min -22
_diffrn_reflns_limit_k_max 9
_diffrn_reflns_limit_k_min -5
_diffrn_reflns_limit_l_max 18
_diffrn_reflns_limit_l_min -16
_diffrn_reflns_number 10142
_diffrn_reflns_theta_full 25.99
_diffrn_reflns_theta_max 25.99
_diffrn_reflns_theta_min 2.25
_exptl_absorpt_coefficient_mu 1.716
_exptl_absorpt_correction_T_max 0.71
_exptl_absorpt_correction_T_min 0.61
_exptl_absorpt_correction_type multi-scan
_exptl_absorpt_process_details '(SADABS; Sheldrick, 1996)'
_exptl_crystal_colour amaranthine
_exptl_crystal_density_diffrn 1.912
_exptl_crystal_density_method 'not measured'
_exptl_crystal_description clear
_exptl_crystal_F_000 1192
_exptl_crystal_size_max 0.31
_exptl_crystal_size_mid 0.30
_exptl_crystal_size_min 0.25
_refine_diff_density_max 0.450
_refine_diff_density_min -0.579
_refine_ls_extinction_method none
_refine_ls_goodness_of_fit_ref 1.033
_refine_ls_hydrogen_treatment constr
_refine_ls_matrix_type full
_refine_ls_number_parameters 154
_refine_ls_number_reflns 2005
_refine_ls_number_restraints 0
_refine_ls_restrained_S_all 1.033
_refine_ls_R_factor_all 0.0708
_refine_ls_R_factor_gt 0.0513
_refine_ls_shift/su_max 0.000
_refine_ls_shift/su_mean 0.000
_refine_ls_structure_factor_coef Fsqd
_refine_ls_weighting_details 'calc w=1/[\s^2^(Fo^2^)+(0.05P)^2^+1.22P] where P=(Fo^2^+2Fc^2^)/3'
_refine_ls_weighting_scheme calc
_refine_ls_wR_factor_gt 0.1075
_refine_ls_wR_factor_ref 0.1112
_reflns_number_gt 1494
_reflns_number_total 2005
_reflns_threshold_expression I>2\s(I)
_cod_data_source_file cv2314.cif
_cod_data_source_block I
_cod_original_sg_symbol_H-M 'P c c n '
_cod_database_code 2215864
_cod_database_fobs_code 2215864

loop_
_symmetry_equiv_pos_as_xyz
'x, y, z'
'-x+1/2, -y+1/2, z'
'x+1/2, -y, -z+1/2'
'-x, y+1/2, -z+1/2'
'-x, -y, -z'
'x-1/2, y-1/2, -z'
'-x-1/2, y, z-1/2'
'x, -y-1/2, z-1/2'

loop_
_atom_site_type_symbol
_atom_site_label
_atom_site_fract_x
_atom_site_fract_y
_atom_site_fract_z
_atom_site_U_iso_or_equiv
_atom_site_adp_type
_atom_site_calc_flag
_atom_site_refinement_flags
_atom_site_occupancy
Co Co1 1.04346(3) 0.17886(7) 0.37080(4) 0.03052(19) Uani d . 1
O O1 0.94108(15) 0.2810(4) 0.38571(18) 0.0338(7) Uani d . 1
O O2 0.91508(16) 0.3204(4) 0.52828(18) 0.0359(7) Uani d . 1
O O3 0.66360(16) 0.5739(4) 0.61282(18) 0.0362(7) Uani d . 1
O O4 0.59267(16) 0.6600(4) 0.50529(18) 0.0322(7) Uani d . 1
O O5 0.72308(15) 0.5429(3) 0.22300(18) 0.0328(6) Uani d . 1
H H9 0.7601 0.5456 0.1917 0.039 Uiso d R 1
O O6 1.08354(15) 0.4366(4) 0.34307(17) 0.0300(6) Uani d . 1
H H1 1.1266 0.4413 0.3183 0.036 Uiso d R 1
H H2 1.0836 0.4966 0.3886 0.036 Uiso d R 1
O O7 1.03489(15) 0.1460(4) 0.23670(19) 0.0341(7) Uani d . 1
H H5 1.0238 0.2373 0.2012 0.041 Uiso d R 1
H H6 1.0084 0.0595 0.2259 0.041 Uiso d R 1
O O8 1.00636(15) -0.0888(4) 0.38236(17) 0.0316(6) Uani d . 1
H H3 1.0374 -0.1590 0.4108 0.038 Uiso d R 1
H H4 0.9690 -0.0914 0.4131 0.038 Uiso d R 1
C C1 0.8272(2) 0.4173(5) 0.4220(3) 0.0287(9) Uani d . 1
C C2 0.7768(2) 0.4667(5) 0.4871(3) 0.0313(9) Uani d . 1
H H7 0.7881 0.4493 0.5466 0.038 Uiso d R 1
C C3 0.7096(2) 0.5416(5) 0.4635(3) 0.0295(9) Uani d . 1
C C4 0.6928(2) 0.5694(5) 0.3739(3) 0.0271(8) Uani d . 1
H H8 0.6483 0.6223 0.3576 0.032 Uiso d R 1
C C5 0.7433(2) 0.5179(5) 0.3099(3) 0.0289(9) Uani d . 1
C C6 0.8096(2) 0.4427(6) 0.3326(3) 0.0350(10) Uani d . 1
H H10A 0.8429 0.4080 0.2889 0.042 Uiso d R 1
C C7 0.9002(2) 0.3346(5) 0.4477(3) 0.0298(9) Uani d . 1
C C8 0.6541(2) 0.5946(6) 0.5305(3) 0.0323(9) Uani d . 1

loop_
_atom_site_aniso_label
_atom_site_aniso_U_11
_atom_site_aniso_U_22
_atom_site_aniso_U_33
_atom_site_aniso_U_12
_atom_site_aniso_U_13
_atom_site_aniso_U_23
Co1 0.0279(3) 0.0322(3) 0.0314(3) 0.0038(2) -0.0008(2) 0.0012(2)
O1 0.0287(15) 0.0417(17) 0.0311(15) 0.0108(12) 0.0027(12) -0.0030(13)
O2 0.0370(16) 0.0369(16) 0.0338(16) 0.0162(14) -0.0071(13) -0.0005(13)
O3 0.0350(16) 0.0449(18) 0.0287(16) 0.0036(14) -0.0007(13) -0.0015(13)
O4 0.0322(16) 0.0316(15) 0.0329(15) 0.0075(12) 0.0006(13) -0.0019(12)
O5 0.0339(16) 0.0330(15) 0.0315(15) 0.0082(13) 0.0016(13) 0.0073(12)
O6 0.0266(14) 0.0344(16) 0.0291(14) -0.0017(13) 0.0013(12) -0.0052(12)
O7 0.0356(16) 0.0332(15) 0.0333(15) 0.0006(13) -0.0046(13) -0.0007(12)
O8 0.0321(15) 0.0383(16) 0.0245(15) 0.0023(13) 0.0002(12) 0.0032(12)
C1 0.025(2) 0.031(2) 0.030(2) 0.0022(17) -0.0002(17) 0.0009(16)
C2 0.029(2) 0.030(2) 0.034(2) 0.0048(18) -0.0025(18) 0.0028(17)
C3 0.028(2) 0.030(2) 0.030(2) 0.0009(18) 0.0028(17) -0.0004(16)
C4 0.0257(19) 0.028(2) 0.0273(19) 0.0032(16) 0.0020(17) 0.0036(16)
C5 0.027(2) 0.027(2) 0.033(2) -0.0014(17) 0.0005(17) 0.0039(16)
C6 0.030(2) 0.036(2) 0.039(2) -0.0010(19) 0.0057(19) 0.0000(19)
C7 0.026(2) 0.026(2) 0.037(2) -0.0021(17) -0.0026(18) 0.0006(17)
C8 0.028(2) 0.034(2) 0.034(2) -0.0020(18) -0.0022(18) -0.0002(18)

loop_
_atom_type_symbol
_atom_type_description
_atom_type_scat_dispersion_real
_atom_type_scat_dispersion_imag
_atom_type_scat_source
C C 0.0033 0.0016 'International Tables Vol C Tables 4.2.6.8 and 6.1.1.4'
H H 0.0000 0.0000 'International Tables Vol C Tables 4.2.6.8 and 6.1.1.4'
Co Co 0.3494 0.9721 'International Tables Vol C Tables 4.2.6.8 and 6.1.1.4'
O O 0.0106 0.0060 'International Tables Vol C Tables 4.2.6.8 and 6.1.1.4'

loop_
_geom_angle_atom_site_label_1
_geom_angle_atom_site_label_2
_geom_angle_atom_site_label_3
_geom_angle_site_symmetry_1
_geom_angle_site_symmetry_3
_geom_angle
O1 Co1 O7 . . 94.93(11)
O1 Co1 O4 . 6_656 108.64(11)
O7 Co1 O4 . 6_656 156.36(11)
O1 Co1 O6 . . 89.68(12)
O7 Co1 O6 . . 86.47(11)
O4 Co1 O6 6_656 . 95.36(11)
O1 Co1 O8 . . 93.16(12)
O7 Co1 O8 . . 86.82(10)
O4 Co1 O8 6_656 . 89.89(10)
O6 Co1 O8 . . 172.91(10)
O1 Co1 O3 . 6_656 167.23(10)
O7 Co1 O3 . 6_656 97.82(10)
O4 Co1 O3 6_656 6_656 58.66(10)
O6 Co1 O3 . 6_656 90.33(11)
O8 Co1 O3 . 6_656 88.33(11)
C7 O1 Co1 . . 138.0(3)
C8 O3 Co1 . 6_566 86.3(2)
C8 O4 Co1 . 6_566 97.6(2)
C5 O5 H9 . . 109.6
Co1 O6 H1 . . 115.8
Co1 O6 H2 . . 109.5
H1 O6 H2 . . 109.7
Co1 O7 H5 . . 121.5
Co1 O7 H6 . . 109.6
H5 O7 H6 . . 110.5
Co1 O8 H3 . . 113.5
Co1 O8 H4 . . 109.4
H3 O8 H4 . . 103.6
C2 C1 C6 . . 119.7(4)
C2 C1 C7 . . 120.1(4)
C6 C1 C7 . . 120.2(4)
C3 C2 C1 . . 120.1(4)
C3 C2 H7 . . 119.9
C1 C2 H7 . . 120.0
C2 C3 C4 . . 119.9(4)
C2 C3 C8 . . 122.0(4)
C4 C3 C8 . . 118.1(4)
C5 C4 C3 . . 119.2(4)
C5 C4 H8 . . 120.4
C3 C4 H8 . . 120.4
C6 C5 O5 . . 121.9(4)
C6 C5 C4 . . 121.2(4)
O5 C5 C4 . . 116.9(4)
C5 C6 C1 . . 119.8(4)
C5 C6 H10A . . 120.3
C1 C6 H10A . . 119.9
O2 C7 O1 . . 124.8(4)
O2 C7 C1 . . 118.3(4)
O1 C7 C1 . . 117.0(4)
O3 C8 O4 . . 117.4(4)
O3 C8 C3 . . 123.1(4)
O4 C8 C3 . . 119.5(4)

loop_
_geom_bond_atom_site_label_1
_geom_bond_atom_site_label_2
_geom_bond_site_symmetry_2
_geom_bond_distance
Co1 O1 . 2.016(3)
Co1 O7 . 2.044(3)
Co1 O4 6_656 2.076(3)
Co1 O6 . 2.095(3)
Co1 O8 . 2.112(3)
Co1 O3 6_656 2.324(3)
O1 C7 . 1.258(5)
O2 C7 . 1.249(5)
O3 C8 . 1.264(5)
O3 Co1 6_566 2.324(3)
O4 C8 . 1.272(5)
O4 Co1 6_566 2.076(3)
O5 C5 . 1.374(5)
O5 H9 . 0.8199
O6 H1 . 0.8645
O6 H2 . 0.8201
O7 H5 . 0.8889
O7 H6 . 0.8200
O8 H3 . 0.8799
O8 H4 . 0.8200
C1 C2 . 1.391(6)
C1 C6 . 1.399(6)
C1 C7 . 1.510(5)
C2 C3 . 1.384(5)
C2 H7 . 0.9300
C3 C4 . 1.402(5)
C3 C8 . 1.479(6)
C4 C5 . 1.385(6)
C4 H8 . 0.9300
C5 C6 . 1.367(6)
C6 H10A . 0.9300

loop_
_geom_hbond_atom_site_label_D
_geom_hbond_atom_site_label_H
_geom_hbond_atom_site_label_A
_geom_hbond_site_symmetry_A
_geom_hbond_distance_DH
_geom_hbond_distance_HA
_geom_hbond_distance_DA
_geom_hbond_angle_DHA
_geom_hbond_publ_flag
O5 H9 O3 7_755 0.82 1.84 2.651(4) 172.4 yes
O6 H1 O5 3_565 0.86 1.86 2.720(4) 173.9 yes
O6 H2 O2 5_766 0.82 1.85 2.655(4) 165.7 yes
O7 H5 O8 4_755 0.89 1.89 2.773(4) 173.1 yes
O7 H6 O6 4_745 0.82 2.17 2.913(4) 151.4 yes
O8 H3 O2 5_756 0.88 1.74 2.612(4) 169.8 yes
O8 H4 O4 2_655 0.82 1.86 2.634(4) 158.0 yes
